data_7013793
loop_
_publ_author_name
'Oakley, Sarah H.'
'Soria, Delia B.'
'Coles, Martyn P.'
'Hitchcock, Peter B.'

_publ_section_title
;
 Structural diversity in the coordination of amidines and guanidines to
 monovalent metal halides.
;
_journal_issue 4
_journal_name_full 'Dalton transactions (Cambridge, England : 2003)'
_journal_page_first 537
_journal_page_last 546
_journal_paper_doi 10.1039/b314707j
_journal_year 2004
_chemical_compound_source 'synthesis as described'
_chemical_formula_moiety 'C50 H56 Cu2 I2 N6 P2'
_chemical_formula_sum 'C50 H56 Cu2 I2 N6 P2'
_chemical_formula_weight 1183.83
_chemical_name_common '[{CuI(PPh3)(C7H13N3)}2]'
_chemical_name_systematic
;
?
;
_space_group_IT_number 2
_symmetry_cell_setting triclinic
_symmetry_Int_Tables_number 2
_symmetry_space_group_name_Hall '-P 1'
_symmetry_space_group_name_H-M 'P -1'
_atom_sites_solution_hydrogens geom
_atom_sites_solution_primary direct
_atom_sites_solution_secondary difmap
_audit_conform_dict_location ftp://ftp.iucr.org/pub/cif_core.dic
_audit_conform_dict_name cif_core.dic
_audit_conform_dict_version 2.2
_audit_creation_date 2002-11-05T10:54:07-00:00
_audit_creation_method 'WinGX routine CIF_UPDATE'
_cell_angle_alpha 74.032(1)
_cell_angle_beta 72.476(1)
_cell_angle_gamma 89.277(1)
_cell_formula_units_Z 1
_cell_length_a 9.6964(2)
_cell_length_b 11.2108(2)
_cell_length_c 12.2893(2)
_cell_measurement_reflns_used 6894
_cell_measurement_temperature 223(2)
_cell_measurement_theta_max 27.878
_cell_measurement_theta_min 3.705
_cell_measurement_wavelength 0.71073
_cell_volume 1221.15(4)
_computing_cell_refinement 'HKL Scalepack (Otwinowski & Minor 1997)'
_computing_data_collection 'Collect (Nonius BV, 1997-2000)'
_computing_data_reduction 'HKL Denzo and Scalepack (Otwinowski & Minor 1997)'
_computing_molecular_graphics 'Ortep-3 for Windows (Farrugia, 1997)'
_computing_publication_material 'WinGX publication routines (Farrugia, 1999)'
_computing_structure_refinement 'SHELXL-97 (Sheldrick, 1997)'
_computing_structure_solution 'SHELXS-97 (Sheldrick, 1997)'
_diffrn_ambient_temperature 223(2)
_diffrn_measured_fraction_theta_full 0.985
_diffrn_measured_fraction_theta_max 0.985
_diffrn_measurement_device '95mm CCD camera on \k-goniostat'
_diffrn_measurement_device_type KappaCCD
_diffrn_measurement_method CCD
_diffrn_radiation_monochromator graphite
_diffrn_radiation_probe x-ray
_diffrn_radiation_type MoK\a
_diffrn_radiation_wavelength 0.71073
_diffrn_reflns_av_R_equivalents 0.0345
_diffrn_reflns_av_unetI/netI 0.0339
_diffrn_reflns_limit_h_max 12
_diffrn_reflns_limit_h_min -12
_diffrn_reflns_limit_k_max 11
_diffrn_reflns_limit_k_min -14
_diffrn_reflns_limit_l_max 15
_diffrn_reflns_limit_l_min -16
_diffrn_reflns_number 12510
_diffrn_reflns_theta_full 27.89
_diffrn_reflns_theta_max 27.89
_diffrn_reflns_theta_min 3.71
_exptl_absorpt_coefficient_mu 2.241
_exptl_absorpt_correction_T_max 0.6526
_exptl_absorpt_correction_T_min 0.5918
_exptl_absorpt_correction_type multi-scan
_exptl_absorpt_process_details
;
[c.f. r.h. blessing, acta cryst. (1995), a51, 33-38]
;
_exptl_crystal_colour colourless
_exptl_crystal_density_diffrn 1.61
_exptl_crystal_density_method 'not measured'
_exptl_crystal_description prism
_exptl_crystal_F_000 592
_exptl_crystal_size_max 0.2
_exptl_crystal_size_mid 0.1
_exptl_crystal_size_min 0.1
_refine_diff_density_max 0.422
_refine_diff_density_min -0.731
_refine_diff_density_rms 0.074
_refine_ls_extinction_method none
_refine_ls_goodness_of_fit_ref 1.063
_refine_ls_hydrogen_treatment 'H on N3 refined; others riding'
_refine_ls_matrix_type full
_refine_ls_number_parameters 284
_refine_ls_number_reflns 5758
_refine_ls_number_restraints 0
_refine_ls_restrained_S_all 1.063
_refine_ls_R_factor_all 0.0282
_refine_ls_R_factor_gt 0.0247
_refine_ls_shift/su_max 0
_refine_ls_shift/su_mean 0
_refine_ls_structure_factor_coef Fsqd
_refine_ls_weighting_details 'calc w=1/[\s^2^(Fo^2^)+(0.0162P)^2^+0.7880P] where P=(Fo^2^+2Fc^2^)/3'
_refine_ls_weighting_scheme calc
_refine_ls_wR_factor_gt 0.0579
_refine_ls_wR_factor_ref 0.0596
_reflns_number_gt 5282
_reflns_number_total 5758
_reflns_threshold_expression >2sigma(I)
_cod_data_source_file b314707j.txt
_cod_data_source_block ((8)-nov802
_cod_original_sg_symbol_H-M P-1
_cod_database_code 7013793

loop_
_symmetry_equiv_pos_as_xyz
'x, y, z'
'-x, -y, -z'

loop_
_atom_site_label
_atom_site_type_symbol
_atom_site_fract_x
_atom_site_fract_y
_atom_site_fract_z
_atom_site_U_iso_or_equiv
_atom_site_adp_type
_atom_site_occupancy
_atom_site_symmetry_multiplicity
_atom_site_calc_flag
_atom_site_refinement_flags
_atom_site_disorder_assembly
_atom_site_disorder_group
Cu Cu -0.13079(3) -0.01027(2) 0.11707(2) 0.02767(6) Uani 1 1 d . . .
I I 0.155601(14) 0.035625(13) 0.086877(11) 0.03135(5) Uani 1 1 d . . .
P P -0.19926(5) -0.19228(4) 0.25826(4) 0.02275(10) Uani 1 1 d . . .
N1 N -0.21952(19) 0.13752(16) 0.16928(16) 0.0297(4) Uani 1 1 d . . .
N2 N -0.3908(2) 0.28900(17) 0.18879(18) 0.0374(4) Uani 1 1 d . . .
N3 N -0.3782(2) 0.1691(2) 0.06023(19) 0.0416(5) Uani 1 1 d . . .
H3 H -0.329(3) 0.126(2) 0.028(2) 0.029(6) Uiso 1 1 d . . .
C1 C -0.3247(2) 0.19941(18) 0.14019(18) 0.0286(4) Uani 1 1 d . . .
C2 C -0.1619(3) 0.1705(2) 0.2556(2) 0.0380(5) Uani 1 1 d . . .
H2A H -0.0798 0.233 0.2128 0.046 Uiso 1 1 calc R . .
H2B H -0.126 0.0965 0.2995 0.046 Uiso 1 1 calc R . .
C3 C -0.2743(3) 0.2211(3) 0.3425(2) 0.0480(6) Uani 1 1 d . . .
H3A H -0.2292 0.2503 0.3929 0.058 Uiso 1 1 calc R . .
H3B H -0.3501 0.1554 0.3939 0.058 Uiso 1 1 calc R . .
C4 C -0.3401(3) 0.3271(2) 0.2750(3) 0.0480(6) Uani 1 1 d . . .
H4A H -0.4215 0.3535 0.3308 0.058 Uiso 1 1 calc R . .
H4B H -0.2676 0.398 0.2337 0.058 Uiso 1 1 calc R . .
C5 C -0.4959(3) 0.3660(2) 0.1443(3) 0.0539(7) Uani 1 1 d . . .
H5A H -0.4455 0.4437 0.0869 0.065 Uiso 1 1 calc R . .
H5B H -0.5669 0.3872 0.2107 0.065 Uiso 1 1 calc R . .
C6 C -0.5741(3) 0.3013(3) 0.0854(2) 0.0471(6) Uani 1 1 d . . .
H6A H -0.6419 0.2342 0.1458 0.056 Uiso 1 1 calc R . .
H6B H -0.6299 0.3605 0.0442 0.056 Uiso 1 1 calc R . .
C7 C -0.4669(3) 0.2487(3) -0.0019(2) 0.0473(6) Uani 1 1 d . . .
H7A H -0.5178 0.2003 -0.0355 0.057 Uiso 1 1 calc R . .
H7B H -0.4055 0.3162 -0.0672 0.057 Uiso 1 1 calc R . .
C8 C -0.3881(2) -0.24853(19) 0.29187(17) 0.0258(4) Uani 1 1 d . . .
C9 C -0.4853(2) -0.1600(2) 0.2683(2) 0.0367(5) Uani 1 1 d . . .
H9 H -0.4515 -0.0757 0.2335 0.044 Uiso 1 1 calc R . .
C10 C -0.6311(3) -0.1943(3) 0.2954(2) 0.0458(6) Uani 1 1 d . . .
H10 H -0.696 -0.1335 0.2807 0.055 Uiso 1 1 calc R . .
C11 C -0.6811(3) -0.3189(3) 0.3443(2) 0.0462(6) Uani 1 1 d . . .
H11 H -0.7799 -0.3427 0.3623 0.055 Uiso 1 1 calc R . .
C12 C -0.5858(3) -0.4071(2) 0.3663(3) 0.0479(6) Uani 1 1 d . . .
H12 H -0.6196 -0.4916 0.3987 0.058 Uiso 1 1 calc R . .
C13 C -0.4403(2) -0.3728(2) 0.3413(2) 0.0390(5) Uani 1 1 d . . .
H13 H -0.3764 -0.434 0.3578 0.047 Uiso 1 1 calc R . .
C14 C -0.0939(2) -0.32711(18) 0.24339(19) 0.0289(4) Uani 1 1 d . . .
C15 C -0.0165(3) -0.3313(2) 0.1300(2) 0.0432(6) Uani 1 1 d . . .
H15 H -0.0202 -0.2668 0.0635 0.052 Uiso 1 1 calc R . .
C16 C 0.0671(3) -0.4310(3) 0.1141(3) 0.0585(8) Uani 1 1 d . . .
H16 H 0.1196 -0.4333 0.0368 0.07 Uiso 1 1 calc R . .
C17 C 0.0732(3) -0.5259(2) 0.2107(3) 0.0577(8) Uani 1 1 d . . .
H17 H 0.1287 -0.5934 0.1993 0.069 Uiso 1 1 calc R . .
C18 C -0.0020(3) -0.5221(2) 0.3239(3) 0.0492(7) Uani 1 1 d . . .
H18 H 0.0033 -0.5865 0.3899 0.059 Uiso 1 1 calc R . .
C19 C -0.0859(2) -0.4234(2) 0.3412(2) 0.0364(5) Uani 1 1 d . . .
H19 H -0.1373 -0.4214 0.4188 0.044 Uiso 1 1 calc R . .
C20 C -0.1952(2) -0.17681(18) 0.40163(17) 0.0268(4) Uani 1 1 d . . .
C21 C -0.3166(3) -0.1546(3) 0.4852(2) 0.0423(5) Uani 1 1 d . . .
H21 H -0.4077 -0.1568 0.4733 0.051 Uiso 1 1 calc R . .
C22 C -0.3051(3) -0.1291(3) 0.5867(2) 0.0571(7) Uani 1 1 d . . .
H22 H -0.3884 -0.1133 0.6425 0.069 Uiso 1 1 calc R . .
C23 C -0.1724(3) -0.1267(3) 0.6062(2) 0.0526(7) Uani 1 1 d . . .
H23 H -0.1652 -0.1108 0.6756 0.063 Uiso 1 1 calc R . .
C24 C -0.0508(3) -0.1477(2) 0.5230(2) 0.0434(6) Uani 1 1 d . . .
H24 H 0.04 -0.1459 0.5357 0.052 Uiso 1 1 calc R . .
C25 C -0.0606(2) -0.1717(2) 0.4208(2) 0.0337(5) Uani 1 1 d . . .
H25 H 0.0236 -0.1845 0.364 0.04 Uiso 1 1 calc R . .

loop_
_atom_site_aniso_label
_atom_site_aniso_U_11
_atom_site_aniso_U_22
_atom_site_aniso_U_33
_atom_site_aniso_U_23
_atom_site_aniso_U_13
_atom_site_aniso_U_12
Cu 0.03270(14) 0.02507(12) 0.02682(13) -0.00804(10) -0.01098(11) 0.00438(10)
I 0.02665(8) 0.04669(9) 0.02683(7) -0.01678(6) -0.01142(5) 0.00417(5)
P 0.0226(2) 0.0235(2) 0.0230(2) -0.00702(18) -0.00797(19) 0.00361(17)
N1 0.0326(9) 0.0291(8) 0.0330(9) -0.0139(7) -0.0139(7) 0.0076(7)
N2 0.0375(10) 0.0317(9) 0.0500(11) -0.0185(9) -0.0181(9) 0.0123(8)
N3 0.0449(12) 0.0496(12) 0.0445(11) -0.0241(10) -0.0252(10) 0.0220(10)
C1 0.0289(10) 0.0240(9) 0.0311(10) -0.0071(8) -0.0074(8) 0.0022(7)
C2 0.0368(12) 0.0442(13) 0.0466(13) -0.0273(11) -0.0198(10) 0.0121(10)
C3 0.0446(14) 0.0633(16) 0.0541(15) -0.0379(13) -0.0225(12) 0.0177(12)
C4 0.0450(14) 0.0442(13) 0.0696(17) -0.0373(13) -0.0206(13) 0.0146(11)
C5 0.0537(16) 0.0381(13) 0.0753(19) -0.0163(13) -0.0281(15) 0.0204(12)
C6 0.0385(13) 0.0511(15) 0.0501(14) -0.0076(12) -0.0181(12) 0.0138(11)
C7 0.0408(14) 0.0634(16) 0.0386(13) -0.0093(12) -0.0187(11) 0.0139(12)
C8 0.0239(9) 0.0313(10) 0.0254(9) -0.0116(8) -0.0090(8) 0.0038(7)
C9 0.0321(11) 0.0385(12) 0.0381(12) -0.0048(9) -0.0145(10) 0.0053(9)
C10 0.0308(12) 0.0563(15) 0.0506(14) -0.0091(12) -0.0192(11) 0.0123(10)
C11 0.0246(11) 0.0637(16) 0.0542(15) -0.0227(13) -0.0125(11) -0.0001(10)
C12 0.0324(12) 0.0419(13) 0.0676(17) -0.0210(12) -0.0076(12) -0.0041(10)
C13 0.0294(11) 0.0305(11) 0.0576(15) -0.0161(10) -0.0110(10) 0.0039(8)
C14 0.0229(9) 0.0252(9) 0.0374(11) -0.0093(8) -0.0074(8) 0.0031(7)
C15 0.0409(13) 0.0344(12) 0.0447(13) -0.0122(10) 0.0015(11) 0.0065(10)
C16 0.0502(16) 0.0456(15) 0.0670(18) -0.0250(14) 0.0083(14) 0.0104(12)
C17 0.0378(14) 0.0334(13) 0.097(2) -0.0235(14) -0.0103(15) 0.0121(10)
C18 0.0431(14) 0.0283(11) 0.0765(19) -0.0073(12) -0.0261(14) 0.0094(10)
C19 0.0344(11) 0.0293(10) 0.0451(13) -0.0066(9) -0.0153(10) 0.0049(9)
C20 0.0314(10) 0.0246(9) 0.0236(9) -0.0027(7) -0.0112(8) -0.0013(7)
C21 0.0349(12) 0.0627(16) 0.0298(11) -0.0174(11) -0.0064(10) -0.0065(11)
C22 0.0522(16) 0.087(2) 0.0310(12) -0.0269(13) -0.0007(11) -0.0136(14)
C23 0.0699(19) 0.0599(17) 0.0298(12) -0.0091(11) -0.0206(13) -0.0184(14)
C24 0.0549(15) 0.0394(12) 0.0428(13) -0.0037(10) -0.0321(12) -0.0056(11)
C25 0.0356(11) 0.0317(10) 0.0372(11) -0.0071(9) -0.0185(10) 0.0030(8)

loop_
_atom_type_symbol
_atom_type_description
_atom_type_scat_dispersion_real
_atom_type_scat_dispersion_imag
_atom_type_scat_source
C C 0.0033 0.0016 'International Tables Vol C Tables 4.2.6.8 and 6.1.1.4'
H H 0 0 'International Tables Vol C Tables 4.2.6.8 and 6.1.1.4'
Cu Cu 0.3201 1.2651 'International Tables Vol C Tables 4.2.6.8 and 6.1.1.4'
I I -0.4742 1.8119 'International Tables Vol C Tables 4.2.6.8 and 6.1.1.4'
N N 0.0061 0.0033 'International Tables Vol C Tables 4.2.6.8 and 6.1.1.4'
P P 0.1023 0.0942 'International Tables Vol C Tables 4.2.6.8 and 6.1.1.4'

loop_
_geom_angle_atom_site_label_1
_geom_angle_atom_site_label_2
_geom_angle_atom_site_label_3
_geom_angle
_geom_angle_site_symmetry_1
_geom_angle_site_symmetry_3
_geom_angle_publ_flag
N1 Cu P 113.85(5) . . ?
N1 Cu I 116.96(5) . 2 ?
P Cu I 109.021(16) . 2 ?
N1 Cu I 102.20(5) . . ?
P Cu I 105.548(15) . . ?
I Cu I 108.285(9) 2 . ?
Cu I Cu 71.715(9) 2 . ?
C20 P C8 102.25(9) . . ?
C20 P C14 102.81(10) . . ?
C8 P C14 105.16(9) . . ?
C20 P Cu 110.55(6) . . ?
C8 P Cu 114.51(7) . . ?
C14 P Cu 119.60(7) . . ?
C1 N1 C2 118.33(17) . . ?
C1 N1 Cu 127.69(14) . . ?
C2 N1 Cu 113.85(13) . . ?
C1 N2 C4 120.17(18) . . ?
C1 N2 C5 123.0(2) . . ?
C4 N2 C5 115.95(19) . . ?
C1 N3 C7 123.6(2) . . ?
N1 C1 N3 118.47(18) . . ?
N1 C1 N2 124.81(19) . . ?
N3 C1 N2 116.64(19) . . ?
N1 C2 C3 112.33(18) . . ?
C2 C3 C4 109.3(2) . . ?
N2 C4 C3 110.25(19) . . ?
N2 C5 C6 112.1(2) . . ?
C7 C6 C5 109.8(2) . . ?
N3 C7 C6 108.2(2) . . ?
C13 C8 C9 118.44(19) . . ?
C13 C8 P 124.22(16) . . ?
C9 C8 P 117.33(16) . . ?
C10 C9 C8 120.9(2) . . ?
C9 C10 C11 119.8(2) . . ?
C12 C11 C10 119.7(2) . . ?
C11 C12 C13 120.6(2) . . ?
C12 C13 C8 120.5(2) . . ?
C15 C14 C19 119.0(2) . . ?
C15 C14 P 117.99(17) . . ?
C19 C14 P 123.00(17) . . ?
C14 C15 C16 120.2(2) . . ?
C17 C16 C15 120.4(3) . . ?
C16 C17 C18 120.0(2) . . ?
C17 C18 C19 120.3(2) . . ?
C18 C19 C14 120.2(2) . . ?
C21 C20 C25 118.6(2) . . ?
C21 C20 P 122.61(16) . . ?
C25 C20 P 118.33(16) . . ?
C20 C21 C22 120.6(2) . . ?
C23 C22 C21 120.5(3) . . ?
C24 C23 C22 119.3(2) . . ?
C23 C24 C25 120.7(2) . . ?
C24 C25 C20 120.3(2) . . ?

loop_
_geom_bond_atom_site_label_1
_geom_bond_atom_site_label_2
_geom_bond_distance
_geom_bond_site_symmetry_2
_geom_bond_publ_flag
Cu N1 2.0282(17) . ?
Cu P 2.2377(5) . ?
Cu I 2.6791(3) 2 ?
Cu I 2.7248(3) . ?
I Cu 2.6791(3) 2 ?
P C20 1.829(2) . ?
P C8 1.830(2) . ?
P C14 1.833(2) . ?
N1 C1 1.310(3) . ?
N1 C2 1.466(3) . ?
N2 C1 1.364(3) . ?
N2 C4 1.454(3) . ?
N2 C5 1.462(3) . ?
N3 C1 1.358(3) . ?
N3 C7 1.456(3) . ?
C2 C3 1.506(3) . ?
C3 C4 1.505(4) . ?
C5 C6 1.502(4) . ?
C6 C7 1.497(4) . ?
C8 C13 1.391(3) . ?
C8 C9 1.393(3) . ?
C9 C10 1.384(3) . ?
C10 C11 1.387(4) . ?
C11 C12 1.374(4) . ?
C12 C13 1.386(3) . ?
C14 C15 1.383(3) . ?
C14 C19 1.399(3) . ?
C15 C16 1.395(3) . ?
C16 C17 1.375(4) . ?
C17 C18 1.375(4) . ?
C18 C19 1.390(3) . ?
C20 C21 1.381(3) . ?
C20 C25 1.399(3) . ?
C21 C22 1.389(3) . ?
C22 C23 1.380(4) . ?
C23 C24 1.375(4) . ?
C24 C25 1.384(3) . ?
